data_4316031
loop_
_publ_author_name
'Oottil Mayasree'
'Yanjie Cui'
'Abdeljalil Assoud'
'Holger Kleinke'

_publ_section_title
;
 Structure Change via Partial Se/Te Substitution: Crystal Structure and
 Physical Properties of the Telluride Ba2Cu4-xTe5 in Contrast to the
 Selenide-Telluride Ba2Cu4-xSeyTe5-y
;
_journal_name_full 'Inorganic Chemistry'
_journal_page_first 6518
_journal_page_last 6524
_journal_paper_doi 10.1021/ic100268q
_journal_volume 49
_journal_year 2010
_chemical_formula_sum 'Ba2 Cu3.33 Te5'
_chemical_formula_weight 1124.27
_chemical_name_systematic
; 
 ? 
;
_space_group_IT_number 15
_symmetry_cell_setting monoclinic
_symmetry_space_group_name_Hall '-C 2yc'
_symmetry_space_group_name_H-M 'C 1 2/c 1'
_atom_sites_solution_primary direct
_atom_sites_solution_secondary difmap
_audit_creation_method SHELXL-97
_cell_angle_alpha 90.00
_cell_angle_beta 101.688(3)
_cell_angle_gamma 90.00
_cell_formula_units_Z 4
_cell_length_a 9.4720(13)
_cell_length_b 9.3573(13)
_cell_length_c 13.3042(18)
_cell_measurement_temperature 293(2)
_cell_volume 1154.7(3)
_computing_structure_refinement 'SHELXL-97 (Sheldrick, 1997)'
_computing_structure_solution 'SHELXS-97 (Sheldrick, 1990)'
_diffrn_ambient_temperature 293(2)
_diffrn_measured_fraction_theta_full 0.950
_diffrn_measured_fraction_theta_max 0.950
_diffrn_radiation_monochromator graphite
_diffrn_radiation_source 'fine-focus sealed tube'
_diffrn_radiation_type MoK\a
_diffrn_radiation_wavelength 0.71073
_diffrn_reflns_av_R_equivalents 0.0309
_diffrn_reflns_av_sigmaI/netI 0.0372
_diffrn_reflns_limit_h_max 12
_diffrn_reflns_limit_h_min -15
_diffrn_reflns_limit_k_max 15
_diffrn_reflns_limit_k_min -14
_diffrn_reflns_limit_l_max 21
_diffrn_reflns_limit_l_min -13
_diffrn_reflns_number 6194
_diffrn_reflns_theta_full 35.00
_diffrn_reflns_theta_max 35.00
_diffrn_reflns_theta_min 3.09
_exptl_absorpt_coefficient_mu 25.062
_exptl_absorpt_correction_T_max 1.00
_exptl_absorpt_correction_T_min 0.57
_exptl_absorpt_correction_type empirical
_exptl_absorpt_process_details SADABS
_exptl_crystal_colour black
_exptl_crystal_density_diffrn 6.467
_exptl_crystal_density_method 'not measured'
_exptl_crystal_description block
_exptl_crystal_F_000 1874
_exptl_crystal_size_max 0.122
_exptl_crystal_size_mid 0.048
_exptl_crystal_size_min 0.040
_refine_diff_density_max 1.608
_refine_diff_density_min -1.539
_refine_diff_density_rms 0.314
_refine_ls_extinction_coef 0.00000(3)
_refine_ls_extinction_expression Fc^*^=kFc[1+0.001xFc^2^\l^3^/sin(2\q)]^-1/4^
_refine_ls_extinction_method SHELXL
_refine_ls_goodness_of_fit_ref 1.153
_refine_ls_matrix_type full
_refine_ls_number_parameters 62
_refine_ls_number_reflns 2415
_refine_ls_number_restraints 0
_refine_ls_restrained_S_all 1.153
_refine_ls_R_factor_all 0.0506
_refine_ls_R_factor_gt 0.0404
_refine_ls_shift/su_max 1.424
_refine_ls_shift/su_mean 0.023
_refine_ls_structure_factor_coef Fsqd
_refine_ls_weighting_details 'calc w=1/[\s^2^(Fo^2^)+(0.0260P)^2^+0.0000P] where P=(Fo^2^+2Fc^2^)/3'
_refine_ls_weighting_scheme calc
_refine_ls_wR_factor_gt 0.0731
_refine_ls_wR_factor_ref 0.0763
_reflns_number_gt 2123
_reflns_number_total 2415
_reflns_threshold_expression >2sigma(I)
_cod_data_source_file ic100268q_si_004.cif
_cod_data_source_block Ba2Cu333Te5
_cod_database_code 4316031

loop_
_symmetry_equiv_pos_as_xyz
'x, y, z'
'-x, y, -z+1/2'
'x+1/2, y+1/2, z'
'-x+1/2, y+1/2, -z+1/2'
'-x, -y, -z'
'x, -y, z-1/2'
'-x+1/2, -y+1/2, -z'
'x+1/2, -y+1/2, z-1/2'

loop_
_atom_site_label
_atom_site_type_symbol
_atom_site_fract_x
_atom_site_fract_y
_atom_site_fract_z
_atom_site_U_iso_or_equiv
_atom_site_adp_type
_atom_site_occupancy
_atom_site_symmetry_multiplicity
_atom_site_calc_flag
_atom_site_refinement_flags
_atom_site_disorder_assembly
_atom_site_disorder_group
Ba Ba 0.22033(4) 0.42910(4) 0.16159(3) 0.02266(10) Uani 1 1 d . . .
Cu1 Cu 0.06257(13) 0.08138(12) 0.07687(9) 0.0249(3) Uani 0.692(3) 1 d P . .
Cu2 Cu 0.14105(9) 0.28804(8) 0.42173(6) 0.0249(2) Uani 0.974(3) 1 d P . .
Te1A Te 0.07468(13) 0.20434(19) 0.59244(7) 0.0174(2) Uani 0.709(5) 1 d P . .
Te1B Te 0.0936(3) 0.1669(3) 0.5920(2) 0.0174(2) Uani 0.291(5) 1 d P . .
Te2A Te 0.3490(4) 0.0704(3) 0.10398(19) 0.0175(3) Uani 0.669(13) 1 d P . .
Te2B Te 0.3209(5) 0.0549(5) 0.1022(4) 0.0175(3) Uani 0.331(13) 1 d P . .
Te3 Te 0.0000 0.17138(5) 0.2500 0.01524(11) Uani 1 2 d S . .

loop_
_atom_site_aniso_label
_atom_site_aniso_U_11
_atom_site_aniso_U_22
_atom_site_aniso_U_33
_atom_site_aniso_U_23
_atom_site_aniso_U_13
_atom_site_aniso_U_12
Ba 0.02279(18) 0.02562(17) 0.01922(18) -0.00107(13) 0.00341(14) -0.00680(13)
Cu1 0.0230(6) 0.0258(6) 0.0246(6) -0.0024(4) 0.0015(5) 0.0041(4)
Cu2 0.0244(4) 0.0253(4) 0.0228(4) 0.0018(3) -0.0001(3) 0.0009(3)
Te1A 0.0153(3) 0.0177(5) 0.0190(2) -0.0020(3) 0.0027(2) -0.0011(3)
Te1B 0.0153(3) 0.0177(5) 0.0190(2) -0.0020(3) 0.0027(2) -0.0011(3)
Te2A 0.0140(9) 0.0207(5) 0.0181(2) 0.0014(3) 0.0038(5) 0.0040(5)
Te2B 0.0140(9) 0.0207(5) 0.0181(2) 0.0014(3) 0.0038(5) 0.0040(5)
Te3 0.0144(2) 0.0148(2) 0.0158(2) 0.000 0.00117(18) 0.000

loop_
_atom_type_symbol
_atom_type_description
_atom_type_scat_dispersion_real
_atom_type_scat_dispersion_imag
_atom_type_scat_source
Cu Cu 0.3201 1.2651 'International Tables Vol C Tables 4.2.6.8 and 6.1.1.4'
Te Te -0.5308 1.6751 'International Tables Vol C Tables 4.2.6.8 and 6.1.1.4'
Ba Ba -0.3244 2.2819 'International Tables Vol C Tables 4.2.6.8 and 6.1.1.4'

loop_
_geom_angle_atom_site_label_1
_geom_angle_atom_site_label_2
_geom_angle_atom_site_label_3
_geom_angle
_geom_angle_site_symmetry_1
_geom_angle_site_symmetry_3
_geom_angle_publ_flag
Te2B Ba Te2B 154.13(8) 4 7 ?
Te2B Ba Te2A 153.67(11) 4 7 ?
Te2B Ba Te2A 4.96(6) 7 7 ?
Te2B Ba Te3 72.00(8) 4 3 ?
Te2B Ba Te3 103.60(7) 7 3 ?
Te2A Ba Te3 108.42(7) 7 3 ?
Te2B Ba Te1B 50.57(9) 4 7_556 ?
Te2B Ba Te1B 153.12(9) 7 7_556 ?
Te2A Ba Te1B 155.43(7) 7 7_556 ?
Te3 Ba Te1B 69.49(5) 3 7_556 ?
Te2B Ba Te3 75.34(8) 4 . ?
Te2B Ba Te3 114.44(8) 7 . ?
Te2A Ba Te3 109.71(7) 7 . ?
Te3 Ba Te3 141.735(13) 3 . ?
Te1B Ba Te3 74.56(5) 7_556 . ?
Te2B Ba Te2A 4.50(7) 4 4 ?
Te2B Ba Te2A 150.31(12) 7 4 ?
Te2A Ba Te2A 149.48(8) 7 4 ?
Te3 Ba Te2A 74.17(5) 3 4 ?
Te1B Ba Te2A 54.90(8) 7_556 4 ?
Te3 Ba Te2A 74.76(4) . 4 ?
Te2B Ba Cu2 97.38(8) 4 2 ?
Te2B Ba Cu2 78.45(7) 7 2 ?
Te2A Ba Cu2 73.52(7) 7 2 ?
Te3 Ba Cu2 160.171(18) 3 2 ?
Te1B Ba Cu2 117.17(5) 7_556 2 ?
Te3 Ba Cu2 43.165(15) . 2 ?
Te2A Ba Cu2 94.17(6) 4 2 ?
Te2B Ba Cu1 117.96(9) 4 . ?
Te2B Ba Cu1 76.75(8) 7 . ?
Te2A Ba Cu1 72.88(7) 7 . ?
Te3 Ba Cu1 155.76(2) 3 . ?
Te1B Ba Cu1 99.01(5) 7_556 . ?
Te3 Ba Cu1 42.79(2) . . ?
Te2A Ba Cu1 117.55(4) 4 . ?
Cu2 Ba Cu1 44.06(2) 2 . ?
Te2B Ba Te1A 56.02(8) 4 7_556 ?
Te2B Ba Te1A 148.35(9) 7 7_556 ?
Te2A Ba Te1A 150.19(5) 7 7_556 ?
Te3 Ba Te1A 72.14(2) 3 7_556 ?
Te1B Ba Te1A 5.76(4) 7_556 7_556 ?
Te3 Ba Te1A 73.328(18) . 7_556 ?
Te2A Ba Te1A 60.30(7) 4 7_556 ?
Cu2 Ba Te1A 116.42(2) 2 7_556 ?
Cu1 Ba Te1A 94.67(3) . 7_556 ?
Te2B Ba Te2A 77.75(8) 4 3_455 ?
Te2B Ba Te2A 82.33(9) 7 3_455 ?
Te2A Ba Te2A 79.16(7) 7 3_455 ?
Te3 Ba Te2A 117.51(6) 3 3_455 ?
Te1B Ba Te2A 124.26(6) 7_556 3_455 ?
Te3 Ba Te2A 73.27(6) . 3_455 ?
Te2A Ba Te2A 73.28(9) 4 3_455 ?
Cu2 Ba Te2A 42.77(6) 2 3_455 ?
Cu1 Ba Te2A 86.68(6) . 3_455 ?
Te1A Ba Te2A 128.11(5) 7_556 3_455 ?
Te2B Ba Te2A 126.88(10) 4 . ?
Te2B Ba Te2A 78.66(9) 7 . ?
Te2A Ba Te2A 78.00(6) 7 . ?
Te3 Ba Te2A 113.44(7) 3 . ?
Te1B Ba Te2A 80.64(7) 7_556 . ?
Te3 Ba Te2A 72.09(7) . . ?
Te2A Ba Te2A 130.03(7) 4 . ?
Cu2 Ba Te2A 86.37(7) 2 . ?
Cu1 Ba Te2A 42.43(7) . . ?
Te1A Ba Te2A 74.89(5) 7_556 . ?
Te2A Ba Te2A 128.43(12) 3_455 . ?
Te1B Cu1 Te2B 77.33(14) 6 . ?
Te1B Cu1 Te1B 115.19(8) 6 2 ?
Te2B Cu1 Te1B 123.00(16) . 2 ?
Te1B Cu1 Te1A 122.61(9) 6 2 ?
Te2B Cu1 Te1A 118.43(14) . 2 ?
Te1B Cu1 Te1A 8.57(5) 2 2 ?
Te1B Cu1 Te3 106.78(8) 6 . ?
Te2B Cu1 Te3 108.21(14) . . ?
Te1B Cu1 Te3 118.47(8) 2 . ?
Te1A Cu1 Te3 116.77(5) 2 . ?
Te1B Cu1 Cu1 61.45(8) 6 5 ?
Te2B Cu1 Cu1 109.46(14) . 5 ?
Te1B Cu1 Cu1 53.74(8) 2 5 ?
Te1A Cu1 Cu1 61.34(6) 2 5 ?
Te3 Cu1 Cu1 136.05(7) . 5 ?
Te1B Cu1 Te2A 81.03(10) 6 . ?
Te2B Cu1 Te2A 3.70(15) . . ?
Te1B Cu1 Te2A 121.54(10) 2 . ?
Te1A Cu1 Te2A 116.50(8) 2 . ?
Te3 Cu1 Te2A 107.31(7) . . ?
Cu1 Cu1 Te2A 111.64(9) 5 . ?
Te1B Cu1 Te1A 4.66(8) 6 6 ?
Te2B Cu1 Te1A 81.99(12) . 6 ?
Te1B Cu1 Te1A 112.84(8) 2 6 ?
Te1A Cu1 Te1A 120.58(5) 2 6 ?
Te3 Cu1 Te1A 105.38(5) . 6 ?
Cu1 Cu1 Te1A 59.25(5) 5 6 ?
Te2A Cu1 Te1A 85.69(8) . 6 ?
Te1B Cu1 Cu2 140.93(9) 6 2 ?
Te2B Cu1 Cu2 140.19(13) . 2 ?
Te1B Cu1 Cu2 60.06(7) 2 2 ?
Te1A Cu1 Cu2 57.91(4) 2 2 ?
Te3 Cu1 Cu2 58.88(3) . 2 ?
Cu1 Cu1 Cu2 101.97(6) 5 2 ?
Te2A Cu1 Cu2 136.58(8) . 2 ?
Te1A Cu1 Cu2 136.36(6) 6 2 ?
Te1B Cu1 Ba 144.86(8) 6 . ?
Te2B Cu1 Ba 73.11(12) . . ?
Te1B Cu1 Ba 96.88(8) 2 . ?
Te1A Cu1 Ba 88.56(5) 2 . ?
Te3 Cu1 Ba 66.19(3) . . ?
Cu1 Cu1 Ba 147.66(7) 5 . ?
Te2A Cu1 Ba 69.62(7) . . ?
Te1A Cu1 Ba 148.60(5) 6 . ?
Cu2 Cu1 Ba 67.28(3) 2 . ?
Te1B Cu1 Ba 73.20(8) 6 3_445 ?
Te2B Cu1 Ba 142.98(13) . 3_445 ?
Te1B Cu1 Ba 90.09(8) 2 3_445 ?
Te1A Cu1 Ba 96.41(5) 2 3_445 ?
Te3 Cu1 Ba 61.13(3) . 3_445 ?
Cu1 Cu1 Ba 75.17(5) 5 3_445 ?
Te2A Cu1 Ba 145.85(7) . 3_445 ?
Te1A Cu1 Ba 68.87(4) 6 3_445 ?
Cu2 Cu1 Ba 68.20(3) 2 3_445 ?
Ba Cu1 Ba 123.06(3) . 3_445 ?
Te1B Cu1 Ba 62.06(8) 6 4_545 ?
Te2B Cu1 Ba 60.39(13) . 4_545 ?
Te1B Cu1 Ba 175.67(8) 2 4_545 ?
Te1A Cu1 Ba 175.22(6) 2 4_545 ?
Te3 Cu1 Ba 60.75(3) . 4_545 ?
Cu1 Cu1 Ba 123.40(6) 5 4_545 ?
Te2A Cu1 Ba 62.02(6) . 4_545 ?
Te1A Cu1 Ba 64.15(3) 6 4_545 ?
Cu2 Cu1 Ba 119.56(4) 2 4_545 ?
Ba Cu1 Ba 86.67(3) . 4_545 ?
Ba Cu1 Ba 85.89(3) 3_445 4_545 ?
Te2B Cu2 Te1B 70.65(12) 4 7_556 ?
Te2B Cu2 Te1A 117.99(14) 4 . ?
Te1B Cu2 Te1A 121.37(8) 7_556 . ?
Te2B Cu2 Te3 110.88(13) 4 . ?
Te1B Cu2 Te3 109.56(7) 7_556 . ?
Te1A Cu2 Te3 117.56(4) . . ?
Te2B Cu2 Te1B 125.28(15) 4 . ?
Te1B Cu2 Te1B 117.68(7) 7_556 . ?
Te1A Cu2 Te1B 8.53(4) . . ?
Te3 Cu2 Te1B 114.77(7) . . ?
Te2B Cu2 Te2A 6.06(9) 4 4 ?
Te1B Cu2 Te2A 76.69(11) 7_556 4 ?
Te1A Cu2 Te2A 115.58(8) . 4 ?
Te3 Cu2 Te2A 108.88(6) . 4 ?
Te1B Cu2 Te2A 123.33(9) . 4 ?
Te2B Cu2 Cu2 104.35(12) 4 7_556 ?
Te1B Cu2 Cu2 59.92(7) 7_556 7_556 ?
Te1A Cu2 Cu2 62.02(4) . 7_556 ?
Te3 Cu2 Cu2 136.82(5) . 7_556 ?
Te1B Cu2 Cu2 57.76(7) . 7_556 ?
Te2A Cu2 Cu2 108.48(8) 4 7_556 ?
Te2B Cu2 Cu1 144.15(11) 4 2 ?
Te1B Cu2 Cu1 144.22(8) 7_556 2 ?
Te1A Cu2 Cu1 58.98(4) . 2 ?
Te3 Cu2 Cu1 58.60(3) . 2 ?
Te1B Cu2 Cu1 56.61(7) . 2 ?
Te2A Cu2 Cu1 138.13(10) 4 2 ?
Cu2 Cu2 Cu1 103.72(5) 7_556 2 ?
Te2B Cu2 Te1A 78.48(11) 4 7_556 ?
Te1B Cu2 Te1A 7.88(5) 7_556 7_556 ?
Te1A Cu2 Te1A 118.93(4) . 7_556 ?
Te3 Cu2 Te1A 106.48(4) . 7_556 ?
Te1B Cu2 Te1A 114.16(7) . 7_556 ?
Te2A Cu2 Te1A 84.52(10) 4 7_556 ?
Cu2 Cu2 Te1A 56.90(4) 7_556 7_556 ?
Cu1 Cu2 Te1A 136.37(5) 2 7_556 ?
Te2B Cu2 Ba 75.76(10) 4 2 ?
Te1B Cu2 Ba 142.03(7) 7_556 2 ?
Te1A Cu2 Ba 89.79(4) . 2 ?
Te3 Cu2 Ba 66.72(2) . 2 ?
Te1B Cu2 Ba 95.95(7) . 2 ?
Te2A Cu2 Ba 69.89(9) 4 2 ?
Cu2 Cu2 Ba 148.67(5) 7_556 2 ?
Cu1 Cu2 Ba 68.66(3) 2 2 ?
Te1A Cu2 Ba 148.22(4) 7_556 2 ?
Te2B Cu2 Ba 138.83(12) 4 4_545 ?
Te1B Cu2 Ba 74.31(7) 7_556 4_545 ?
Te1A Cu2 Ba 98.38(5) . 4_545 ?
Te3 Cu2 Ba 62.10(2) . 4_545 ?
Te1B Cu2 Ba 89.98(7) . 4_545 ?
Te2A Cu2 Ba 143.50(8) 4 4_545 ?
Cu2 Cu2 Ba 75.01(3) 7_556 4_545 ?
Cu1 Cu2 Ba 70.56(3) 2 4_545 ?
Te1A Cu2 Ba 66.76(4) 7_556 4_545 ?
Ba Cu2 Ba 125.83(2) 2 4_545 ?
Te2B Cu2 Ba 60.19(13) 4 . ?
Te1B Cu2 Ba 61.36(7) 7_556 . ?
Te1A Cu2 Ba 176.52(5) . . ?
Te3 Cu2 Ba 61.85(2) . . ?
Te1B Cu2 Ba 174.32(7) . . ?
Te2A Cu2 Ba 62.28(6) 4 . ?
Cu2 Cu2 Ba 120.97(5) 7_556 . ?
Cu1 Cu2 Ba 120.41(4) 2 . ?
Te1A Cu2 Ba 64.09(3) 7_556 . ?
Ba Cu2 Ba 86.86(2) 2 . ?
Ba Cu2 Ba 84.374(19) 4_545 . ?
Cu2 Te1A Cu1 63.11(4) . 2 ?
Cu2 Te1A Cu1 104.31(6) . 6_556 ?
Cu1 Te1A Cu1 59.42(5) 2 6_556 ?
Cu2 Te1A Cu2 61.07(4) . 7_556 ?
Cu1 Te1A Cu2 105.97(6) 2 7_556 ?
Cu1 Te1A Cu2 92.75(6) 6_556 7_556 ?
Cu2 Te1A Te2A 97.64(7) . 8_456 ?
Cu1 Te1A Te2A 96.69(7) 2 8_456 ?
Cu1 Te1A Te2A 132.69(6) 6_556 8_456 ?
Cu2 Te1A Te2A 134.41(7) 7_556 8_456 ?
Cu2 Te1A Ba 134.78(5) . 7_556 ?
Cu1 Te1A Ba 134.12(7) 2 7_556 ?
Cu1 Te1A Ba 74.71(4) 6_556 7_556 ?
Cu2 Te1A Ba 73.75(3) 7_556 7_556 ?
Te2A Te1A Ba 116.30(6) 8_456 7_556 ?
Cu2 Te1A Ba 78.23(4) . 6_566 ?
Cu1 Te1A Ba 134.92(5) 2 6_566 ?
Cu1 Te1A Ba 160.15(5) 6_556 6_566 ?
Cu2 Te1A Ba 70.99(3) 7_556 6_566 ?
Te2A Te1A Ba 65.07(6) 8_456 6_566 ?
Ba Te1A Ba 89.46(2) 7_556 6_566 ?
Cu2 Te1A Ba 132.97(4) . 8_456 ?
Cu1 Te1A Ba 76.10(3) 2 8_456 ?
Cu1 Te1A Ba 70.76(3) 6_556 8_456 ?
Cu2 Te1A Ba 159.86(6) 7_556 8_456 ?
Te2A Te1A Ba 63.67(5) 8_456 8_456 ?
Ba Te1A Ba 90.34(3) 7_556 8_456 ?
Ba Te1A Ba 122.18(5) 6_566 8_456 ?
Cu1 Te1B Cu1 64.81(8) 6_556 2 ?
Cu1 Te1B Cu2 105.16(12) 6_556 7_556 ?
Cu1 Te1B Cu2 112.72(12) 2 7_556 ?
Cu1 Te1B Cu2 112.98(12) 6_556 . ?
Cu1 Te1B Cu2 63.33(7) 2 . ?
Cu2 Te1B Cu2 62.32(7) 7_556 . ?
Cu1 Te1B Te2B 52.38(12) 6_556 6_556 ?
Cu1 Te1B Te2B 96.11(14) 2 6_556 ?
Cu2 Te1B Te2B 54.05(12) 7_556 6_556 ?
Cu2 Te1B Te2B 95.21(14) . 6_556 ?
Cu1 Te1B Ba 81.77(9) 6_556 7_556 ?
Cu1 Te1B Ba 146.39(11) 2 7_556 ?
Cu2 Te1B Ba 78.26(7) 7_556 7_556 ?
Cu2 Te1B Ba 140.11(10) . 7_556 ?
Te2B Te1B Ba 63.69(12) 6_556 7_556 ?
Cu1 Te1B Ba 72.02(7) 6_556 8_456 ?
Cu1 Te1B Ba 75.40(7) 2 8_456 ?
Cu2 Te1B Ba 169.75(11) 7_556 8_456 ?
Cu2 Te1B Ba 127.92(10) . 8_456 ?
Te2B Te1B Ba 120.44(13) 6_556 8_456 ?
Ba Te1B Ba 91.54(7) 7_556 8_456 ?
Cu1 Te1B Ba 168.03(12) 6_556 6_566 ?
Cu1 Te1B Ba 126.17(10) 2 6_566 ?
Cu2 Te1B Ba 67.31(6) 7_556 6_566 ?
Cu2 Te1B Ba 72.55(7) . 6_566 ?
Te2B Te1B Ba 117.79(12) 6_556 6_566 ?
Ba Te1B Ba 87.44(6) 7_556 6_566 ?
Ba Te1B Ba 113.66(8) 8_456 6_566 ?
Cu1 Te2A Cu2 94.71(14) . 4_545 ?
Cu1 Te2A Te1A 132.55(9) . 8 ?
Cu2 Te2A Te1A 129.71(12) 4_545 8 ?
Cu1 Te2A Ba 83.36(8) . 7 ?
Cu2 Te2A Ba 82.80(7) 4_545 7 ?
Te1A Te2A Ba 86.40(8) 8 7 ?
Cu1 Te2A Ba 76.71(9) . 4_545 ?
Cu2 Te2A Ba 76.27(8) 4_545 4_545 ?
Te1A Te2A Ba 123.99(10) 8 4_545 ?
Ba Te2A Ba 149.58(13) 7 4_545 ?
Cu1 Te2A Ba 160.59(13) . 3_545 ?
Cu2 Te2A Ba 67.34(6) 4_545 3_545 ?
Te1A Te2A Ba 66.85(8) 8 3_545 ?
Ba Te2A Ba 100.84(7) 7 3_545 ?
Ba Te2A Ba 91.26(5) 4_545 3_545 ?
Cu1 Te2A Ba 67.96(6) . . ?
Cu2 Te2A Ba 161.01(15) 4_545 . ?
Te1A Te2A Ba 69.21(7) 8 . ?
Ba Te2A Ba 102.00(6) 7 . ?
Ba Te2A Ba 91.64(6) 4_545 . ?
Ba Te2A Ba 128.43(12) 3_545 . ?
Cu1 Te2B Cu2 104.34(17) . 4_545 ?
Cu1 Te2B Te1B 50.29(10) . 6 ?
Cu2 Te2B Te1B 55.30(11) 4_545 6 ?
Cu1 Te2B Ba 82.15(14) . 4_545 ?
Cu2 Te2B Ba 79.90(13) 4_545 4_545 ?
Te1B Te2B Ba 65.74(11) 6 4_545 ?
Cu1 Te2B Ba 87.19(15) . 7 ?
Cu2 Te2B Ba 84.58(15) 4_545 7 ?
Te1B Te2B Ba 92.98(15) 6 7 ?
Ba Te2B Ba 158.34(15) 4_545 7 ?
Cu1 Te2B Ba 68.92(12) . . ?
Cu2 Te2B Ba 170.74(19) 4_545 . ?
Te1B Te2B Ba 116.62(15) 6 . ?
Ba Te2B Ba 92.64(13) 4_545 . ?
Ba Te2B Ba 101.08(13) 7 . ?
Cu1 Te2B Ba 167.58(19) . 3_545 ?
Cu2 Te2B Ba 64.72(10) 4_545 3_545 ?
Te1B Te2B Ba 117.64(16) 6 3_545 ?
Ba Te2B Ba 89.81(12) 4_545 3_545 ?
Ba Te2B Ba 97.17(12) 7 3_545 ?
Ba Te2B Ba 121.17(12) . 3_545 ?
Cu1 Te3 Cu1 142.65(5) 2 . ?
Cu1 Te3 Cu2 62.52(3) 2 . ?
Cu1 Te3 Cu2 136.59(3) . . ?
Cu1 Te3 Cu2 136.59(3) 2 2 ?
Cu1 Te3 Cu2 62.52(3) . 2 ?
Cu2 Te3 Cu2 131.11(4) . 2 ?
Cu1 Te3 Ba 78.33(3) 2 3_445 ?
Cu1 Te3 Ba 77.76(3) . 3_445 ?
Cu2 Te3 Ba 140.73(2) . 3_445 ?
Cu2 Te3 Ba 76.19(2) 2 3_445 ?
Cu1 Te3 Ba 77.76(3) 2 4_545 ?
Cu1 Te3 Ba 78.33(3) . 4_545 ?
Cu2 Te3 Ba 76.19(2) . 4_545 ?
Cu2 Te3 Ba 140.73(2) 2 4_545 ?
Ba Te3 Ba 99.37(2) 3_445 4_545 ?
Cu1 Te3 Ba 139.56(3) 2 . ?
Cu1 Te3 Ba 71.02(3) . . ?
Cu2 Te3 Ba 77.10(2) . . ?
Cu2 Te3 Ba 70.11(2) 2 . ?
Ba Te3 Ba 141.735(13) 3_445 . ?
Ba Te3 Ba 95.494(11) 4_545 . ?
Cu1 Te3 Ba 71.02(3) 2 2 ?
Cu1 Te3 Ba 139.56(3) . 2 ?
Cu2 Te3 Ba 70.11(2) . 2 ?
Cu2 Te3 Ba 77.10(2) 2 2 ?
Ba Te3 Ba 95.494(11) 3_445 2 ?
Ba Te3 Ba 141.735(13) 4_545 2 ?
Ba Te3 Ba 94.193(19) . 2 ?

loop_
_geom_bond_atom_site_label_1
_geom_bond_atom_site_label_2
_geom_bond_distance
_geom_bond_site_symmetry_2
_geom_bond_publ_flag
Ba Te2B 3.452(6) 4 ?
Ba Te2B 3.455(6) 7 ?
Ba Te2A 3.460(3) 7 ?
Ba Te3 3.5040(6) 3 ?
Ba Te1B 3.511(3) 7_556 ?
Ba Te3 3.5425(6) . ?
Ba Te2A 3.569(3) 4 ?
Ba Cu2 3.6263(10) 2 ?
Ba Cu1 3.6617(13) . ?
Ba Te1A 3.6693(13) 7_556 ?
Ba Te2A 3.690(3) 3_455 ?
Ba Te2A 3.703(2) . ?
Cu1 Te1B 2.345(3) 6 ?
Cu1 Te2B 2.414(5) . ?
Cu1 Te1B 2.555(3) 2 ?
Cu1 Te1A 2.6271(16) 2 ?
Cu1 Te3 2.6304(12) . ?
Cu1 Cu1 2.632(2) 5 ?
Cu1 Te2A 2.665(4) . ?
Cu1 Te1A 2.682(2) 6 ?
Cu1 Cu2 2.7340(14) 2 ?
Cu1 Ba 3.9102(13) 3_445 ?
Cu1 Ba 3.9329(13) 4_545 ?
Cu2 Te2B 2.552(5) 4 ?
Cu2 Te1B 2.591(3) 7_556 ?
Cu2 Te1A 2.5972(13) . ?
Cu2 Te3 2.6382(9) . ?
Cu2 Te1B 2.651(3) . ?
Cu2 Te2A 2.669(3) 4 ?
Cu2 Cu2 2.7134(16) 7_556 ?
Cu2 Cu1 2.7340(14) 2 ?
Cu2 Te1A 2.7379(15) 7_556 ?
Cu2 Ba 3.6263(10) 2 ?
Cu2 Ba 3.8501(10) 4_545 ?
Te1A Cu1 2.6271(16) 2 ?
Te1A Cu1 2.682(2) 6_556 ?
Te1A Cu2 2.7379(15) 7_556 ?
Te1A Te2A 3.028(5) 8_456 ?
Te1A Ba 3.6693(13) 7_556 ?
Te1A Ba 3.7417(15) 6_566 ?
Te1A Ba 3.8630(11) 8_456 ?
Te1B Cu1 2.345(3) 6_556 ?
Te1B Cu1 2.555(3) 2 ?
Te1B Cu2 2.591(3) 7_556 ?
Te1B Te2B 2.974(6) 6_556 ?
Te1B Ba 3.511(3) 7_556 ?
Te1B Ba 3.936(3) 8_456 ?
Te1B Ba 4.018(3) 6_566 ?
Te2A Cu2 2.669(3) 4_545 ?
Te2A Te1A 3.028(5) 8 ?
Te2A Ba 3.460(3) 7 ?
Te2A Ba 3.569(3) 4_545 ?
Te2A Ba 3.690(3) 3_545 ?
Te2B Cu2 2.552(5) 4_545 ?
Te2B Te1B 2.974(6) 6 ?
Te2B Ba 3.452(6) 4_545 ?
Te2B Ba 3.455(6) 7 ?
Te2B Ba 3.887(5) 3_545 ?
Te3 Cu1 2.6304(12) 2 ?
Te3 Cu2 2.6382(9) 2 ?
Te3 Ba 3.5040(6) 3_445 ?
Te3 Ba 3.5040(6) 4_545 ?
Te3 Ba 3.5425(6) 2 ?
